data_4134651
loop_
_publ_author_name
'Chen, Xu-Lang'
'Shen, Yun-Jia'
'Gao, Chao'
'Yang, Jian'
'Sun, Xin'
'Zhang, Xin'
'Yang, Yu-Dong'
'Wei, Gong-Ping'
'Xiang, Jun-Feng'
'Sessler, Jonathan L.'
'Gong, Han-Yuan'

_publ_section_title
;
 Regulating the Structures of Self-Assembled Mechanically Interlocked
 Moleculecular Constructs via Dianion Precursor Substituent Effects.
;
_journal_name_full 'Journal of the American Chemical Society'
_journal_paper_doi 10.1021/jacs.9b13473
_journal_year 2020
_chemical_formula_sum 'C111 H87 Cl16 Eu4 N13 O43'
_chemical_formula_weight 3465.97
_space_group_crystal_system triclinic
_space_group_IT_number 2
_space_group_name_Hall '-P 1'
_space_group_name_H-M_alt 'P -1'
_atom_sites_solution_hydrogens geom
_audit_creation_method SHELXL-2018/3
_cell_angle_alpha 84.581(2)
_cell_angle_beta 67.137(2)
_cell_angle_gamma 85.187(2)
_cell_formula_units_Z 1
_cell_length_a 14.1263(4)
_cell_length_b 14.7486(4)
_cell_length_c 17.1292(4)
_cell_measurement_reflns_used 11487
_cell_measurement_temperature 100.01(10)
_cell_measurement_theta_max 24.998
_cell_measurement_theta_min 3.493
_cell_volume 3269.34(16)
_computing_cell_refinement 'CrysAlisPro 1.171.39.46e (Rigaku OD, 2018)'
_computing_data_collection 'CrysAlisPro 1.171.39.46e (Rigaku OD, 2018)'
_computing_data_reduction 'CrysAlisPro 1.171.39.46e (Rigaku OD, 2018)'
_computing_structure_refinement 'SHELXL-2018/3 (Sheldrick, 2018)'
_computing_structure_solution 'SHELXT 2014/5 (Sheldrick, 2014)'
_diffrn_ambient_temperature 100.01(10)
_diffrn_detector_area_resol_mean 5.3127
_diffrn_measured_fraction_theta_full 0.997
_diffrn_measured_fraction_theta_max 0.997
_diffrn_measurement_device_type 'SuperNova, Dual, Cu at home/near, AtlasS2'
_diffrn_measurement_method '\w scans'
_diffrn_radiation_type MoK\a
_diffrn_radiation_wavelength 0.71073
_diffrn_reflns_av_R_equivalents 0.0268
_diffrn_reflns_av_unetI/netI 0.0341
_diffrn_reflns_Laue_measured_fraction_full 0.997
_diffrn_reflns_Laue_measured_fraction_max 0.997
_diffrn_reflns_limit_h_max 16
_diffrn_reflns_limit_h_min -16
_diffrn_reflns_limit_k_max 16
_diffrn_reflns_limit_k_min -17
_diffrn_reflns_limit_l_max 20
_diffrn_reflns_limit_l_min -20
_diffrn_reflns_number 30178
_diffrn_reflns_point_group_measured_fraction_full 0.997
_diffrn_reflns_point_group_measured_fraction_max 0.997
_diffrn_reflns_theta_full 24.998
_diffrn_reflns_theta_max 24.998
_diffrn_reflns_theta_min 3.493
_exptl_absorpt_coefficient_mu 2.307
_exptl_absorpt_correction_T_max 1.00000
_exptl_absorpt_correction_T_min 0.91811
_exptl_absorpt_correction_type multi-scan
_exptl_crystal_colour colourless
_exptl_crystal_density_diffrn 1.760
_exptl_crystal_description block
_exptl_crystal_F_000 1712
_exptl_crystal_size_max 0.290
_exptl_crystal_size_mid 0.210
_exptl_crystal_size_min 0.180
_refine_diff_density_max 3.081
_refine_diff_density_min -1.613
_refine_diff_density_rms 0.158
_refine_ls_extinction_method none
_refine_ls_goodness_of_fit_ref 0.985
_refine_ls_hydrogen_treatment constr
_refine_ls_matrix_type full
_refine_ls_number_parameters 841
_refine_ls_number_reflns 11487
_refine_ls_number_restraints 27
_refine_ls_restrained_S_all 1.000
_refine_ls_R_factor_all 0.0513
_refine_ls_R_factor_gt 0.0442
_refine_ls_shift/su_max 0.001
_refine_ls_shift/su_mean 0.000
_refine_ls_structure_factor_coef Fsqd
_refine_ls_weighting_details 'w=1/[\s^2^(Fo^2^)+(0.0563P)^2^+35.0000P] where P=(Fo^2^+2Fc^2^)/3'
_refine_ls_weighting_scheme calc
_refine_ls_wR_factor_gt 0.1167
_refine_ls_wR_factor_ref 0.1230
_reflns_Friedel_coverage 0.000
_reflns_number_gt 9958
_reflns_number_total 11487
_reflns_threshold_expression 'I > 2\s(I)'
_cod_data_source_file ja9b13473_si_025.cif
_cod_data_source_block a
_cod_database_code 4134651
_shelx_shelxl_version_number 2018/3
_shelx_space_group_comment
;
The symmetry employed for this shelxl refinement is uniquely defined
by the following loop, which should always be used as a source of
symmetry information in preference to the above space-group names.
They are only intended as comments.
;

loop_
_space_group_symop_operation_xyz
'x, y, z'
'-x, -y, -z'

loop_
_atom_site_label
_atom_site_type_symbol
_atom_site_fract_x
_atom_site_fract_y
_atom_site_fract_z
_atom_site_U_iso_or_equiv
_atom_site_adp_type
_atom_site_occupancy
_atom_site_site_symmetry_order
_atom_site_calc_flag
_atom_site_refinement_flags_posn
_atom_site_refinement_flags_adp
_atom_site_refinement_flags_occupancy
_atom_site_disorder_assembly
_atom_site_disorder_group
Eu1 Eu 0.30630(2) 0.28087(2) 0.33937(2) 0.00949(9) Uani 1 1 d . . . . .
Eu2 Eu 0.19576(2) 0.21037(2) 0.16837(2) 0.01090(9) Uani 1 1 d . . . . .
Cl1 Cl 0.64263(12) 0.13660(10) -0.10675(9) 0.0231(3) Uani 1 1 d . . . . .
Cl2 Cl 0.46417(12) -0.04933(11) 0.25976(9) 0.0235(3) Uani 1 1 d . . . . .
Cl3 Cl 0.17622(13) -0.09783(11) 0.35553(10) 0.0304(4) Uani 1 1 d . . . . .
Cl4 Cl -0.16559(15) -0.13686(14) 0.10933(12) 0.0401(4) Uani 1 1 d . . . . .
Cl5 Cl 0.59499(18) 0.3732(2) 0.10870(17) 0.0710(8) Uani 1 1 d . . . . .
Cl6 Cl -0.04485(12) 0.33854(11) 0.61354(10) 0.0254(3) Uani 1 1 d . . . . .
Cl7 Cl 0.14263(14) 0.71851(11) 0.56161(11) 0.0333(4) Uani 1 1 d . . . . .
Cl8 Cl 0.62046(14) 0.14877(12) 0.53493(11) 0.0316(4) Uani 1 1 d . . . . .
O1 O 0.4523(3) 0.1683(3) 0.2687(3) 0.0262(10) Uani 1 1 d . . . . .
O1W O 0.4599(4) 0.3548(4) 0.3253(4) 0.0449(15) Uani 1 1 d . . . . .
O2 O 0.3418(3) 0.1910(3) 0.2074(2) 0.0142(8) Uani 1 1 d . . . . .
O2W O 0.1387(4) 0.3224(4) 0.0794(4) 0.0422(13) Uani 1 1 d . . . . .
O3W O 0.8575(4) 0.3739(3) 0.2270(4) 0.0430(14) Uani 1 1 d G . . . .
O3 O 0.7293(3) -0.0507(3) -0.1326(3) 0.0195(9) Uani 1 1 d . . . . .
O4 O 0.6921(3) -0.1603(3) -0.0302(3) 0.0210(9) Uani 1 1 d . . . . .
O5 O 0.0753(3) 0.1304(3) 0.1366(3) 0.0265(10) Uani 1 1 d . . . . .
O5W O 0.0972(4) -0.0671(3) 0.1841(3) 0.0344(12) Uani 1 1 d . . . . .
O6 O 0.0062(5) 0.2263(4) 0.0605(4) 0.0542(17) Uani 1 1 d . . . . .
O7 O 0.2134(3) 0.1463(3) 0.3835(2) 0.0166(9) Uani 1 1 d . . . . .
O8 O 0.1338(3) 0.1205(3) 0.2974(2) 0.0180(9) Uani 1 1 d . . . . .
O9 O 0.3045(4) 0.3385(3) 0.1129(3) 0.0295(11) Uani 1 1 d . . . . .
O10 O 0.3660(3) 0.3793(3) 0.2090(3) 0.0227(10) Uani 1 1 d . . . . .
O11 O 0.2452(4) 0.4276(3) 0.4012(3) 0.0319(12) Uani 1 1 d . . . . .
O12 O 0.1578(3) 0.3118(3) 0.4747(3) 0.0230(10) Uani 1 1 d . . . . .
O13 O -0.1630(3) 0.6855(3) 0.7069(2) 0.0152(8) Uani 1 1 d . . . . .
O14 O -0.0324(3) 0.7037(3) 0.7423(3) 0.0286(11) Uani 1 1 d . . . . .
O15 O 0.3687(3) 0.2065(3) 0.4449(2) 0.0185(9) Uani 1 1 d . . . . .
O16 O 0.5300(4) 0.2411(3) 0.4174(3) 0.0330(12) Uani 1 1 d . . . . .
O17 O 0.7624(10) 0.5807(8) 0.0689(7) 0.062(2) Uani 0.5 1 d D . P . .
O18 O 0.6091(12) 0.5539(11) 0.4797(9) 0.085(3) Uani 0.5 1 d D . P . .
O19 O 0.3076(11) 0.5872(8) 0.1443(7) 0.068(3) Uani 0.5 1 d D . P . .
N1 N 0.2524(4) -0.2150(4) -0.1421(3) 0.0230(12) Uani 1 1 d . . . . .
N2 N 0.1635(4) -0.2711(4) -0.0166(3) 0.0244(12) Uani 1 1 d . . . . .
N3 N 0.0387(4) -0.2887(4) 0.1185(3) 0.0234(12) Uani 1 1 d . . . . .
N4 N -0.0891(4) -0.2929(4) 0.2530(3) 0.0271(13) Uani 1 1 d . . . . .
N5 N -0.1404(4) -0.1902(4) 0.3436(3) 0.0283(13) Uani 1 1 d . . . . .
N6 N 0.6610(11) 0.6400(9) 0.1907(7) 0.062(2) Uani 0.5 1 d D . P . .
N7 N 0.6590(13) 0.4353(10) 0.3938(9) 0.085(3) Uani 0.5 1 d D . P . .
N8 N 0.3390(12) 0.6320(7) 0.2679(9) 0.068(3) Uani 0.5 1 d D . P . .
C1 C 0.1991(5) -0.2856(5) -0.0996(4) 0.0277(15) Uani 1 1 d . . . . .
H1A H 0.188158 -0.336154 -0.122997 0.033 Uiso 1 1 calc R U . . .
C2 C 0.2487(5) -0.1526(4) -0.0859(4) 0.0227(14) Uani 1 1 d . . . . .
H2A H 0.279405 -0.096757 -0.099739 0.027 Uiso 1 1 calc R U . . .
C3 C 0.1925(5) -0.1873(5) -0.0069(4) 0.0238(14) Uani 1 1 d . . . . .
H3A H 0.176472 -0.160090 0.043781 0.029 Uiso 1 1 calc R U . . .
C4 C 0.0963(5) -0.3309(5) 0.0492(4) 0.0261(14) Uani 1 1 d . . . . .
C5 C 0.0935(6) -0.4204(5) 0.0379(5) 0.0353(17) Uani 1 1 d . . . . .
H5A H 0.136590 -0.446328 -0.011999 0.042 Uiso 1 1 calc R U . . .
C6 C 0.0241(7) -0.4708(5) 0.1033(5) 0.043(2) Uani 1 1 d . . . . .
H6A H 0.019657 -0.532342 0.098125 0.051 Uiso 1 1 calc R U . . .
C7 C -0.0390(6) -0.4311(5) 0.1766(5) 0.0388(19) Uani 1 1 d . . . . .
H7A H -0.086969 -0.463882 0.221536 0.047 Uiso 1 1 calc R U . . .
C8 C -0.0268(5) -0.3406(5) 0.1794(4) 0.0262(15) Uani 1 1 d . . . . .
C9 C -0.0680(5) -0.2118(5) 0.2697(4) 0.0268(15) Uani 1 1 d . . . . .
H9A H -0.012914 -0.177044 0.235871 0.032 Uiso 1 1 calc R U . . .
C10 C -0.1780(6) -0.3216(5) 0.3184(4) 0.0323(16) Uani 1 1 d . . . . .
H10A H -0.209934 -0.375450 0.322454 0.039 Uiso 1 1 calc R U . . .
C11 C -0.2095(6) -0.2576(5) 0.3746(4) 0.0323(16) Uani 1 1 d . . . . .
H11A H -0.267169 -0.258550 0.425104 0.039 Uiso 1 1 calc R U . . .
C12 C -0.1438(6) -0.1062(5) 0.3842(4) 0.0303(16) Uani 1 1 d . . . . .
H12A H -0.075072 -0.094839 0.379316 0.036 Uiso 1 1 calc R U . . .
H12B H -0.186976 -0.113916 0.444061 0.036 Uiso 1 1 calc R U . . .
C13 C -0.1856(5) -0.0250(5) 0.3441(4) 0.0231(14) Uani 1 1 d . . . . .
C14 C -0.2740(5) -0.0312(5) 0.3281(4) 0.0243(14) Uani 1 1 d . . . . .
H14A H -0.306808 -0.085895 0.340635 0.029 Uiso 1 1 calc R U . . .
C15 C -0.3131(5) 0.0436(5) 0.2936(4) 0.0230(14) Uani 1 1 d . . . . .
H15A H -0.372471 0.039248 0.283254 0.028 Uiso 1 1 calc R U . . .
C16 C -0.2643(5) 0.1258(4) 0.2741(4) 0.0216(13) Uani 1 1 d . . . . .
C17 C -0.1750(5) 0.1315(5) 0.2896(4) 0.0251(14) Uani 1 1 d . . . . .
H17A H -0.141681 0.185998 0.276410 0.030 Uiso 1 1 calc R U . . .
C18 C -0.1362(5) 0.0569(5) 0.3241(4) 0.0258(14) Uani 1 1 d . . . . .
H18A H -0.076625 0.061175 0.334201 0.031 Uiso 1 1 calc R U . . .
C19 C -0.3071(5) 0.2066(5) 0.2359(4) 0.0238(14) Uani 1 1 d . . . . .
H19A H -0.379721 0.200000 0.250062 0.029 Uiso 1 1 calc R U . . .
H19B H -0.299998 0.261649 0.259614 0.029 Uiso 1 1 calc R U . . .
C20 C 0.4234(4) 0.1535(4) 0.2113(4) 0.0139(12) Uani 1 1 d . . . . .
C21 C 0.4903(4) 0.0933(4) 0.1425(4) 0.0137(12) Uani 1 1 d . . . . .
C22 C 0.5308(4) 0.1316(4) 0.0586(4) 0.0159(12) Uani 1 1 d . . . . .
H22A H 0.513217 0.191918 0.046498 0.019 Uiso 1 1 calc R U . . .
C23 C 0.5970(4) 0.0798(4) -0.0064(4) 0.0164(12) Uani 1 1 d . . . . .
C24 C 0.6222(4) -0.0118(4) 0.0100(4) 0.0162(12) Uani 1 1 d . . . . .
C25 C 0.5811(4) -0.0484(4) 0.0933(4) 0.0178(12) Uani 1 1 d . . . . .
H25A H 0.597261 -0.109125 0.105540 0.021 Uiso 1 1 calc R U . . .
C26 C 0.5165(4) 0.0037(4) 0.1586(4) 0.0166(12) Uani 1 1 d . . . . .
C27 C 0.6864(4) -0.0772(4) -0.0564(4) 0.0170(13) Uani 1 1 d . . . . .
C28 C 0.1478(4) 0.1105(4) 0.3655(4) 0.0144(12) Uani 1 1 d . . . . .
C29 C 0.0725(4) 0.0514(4) 0.4360(4) 0.0150(12) Uani 1 1 d . . . . .
C30 C 0.0775(4) -0.0427(4) 0.4360(4) 0.0187(13) Uani 1 1 d . . . . .
C31 C 0.0055(5) -0.0945(4) 0.4993(4) 0.0189(13) Uani 1 1 d . . . . .
H31A H 0.009474 -0.157719 0.498347 0.023 Uiso 1 1 calc R U . . .
C32 C 0.0369(6) 0.1493(5) 0.0819(5) 0.0322(16) Uani 1 1 d . . . . .
C33 C 0.0200(5) 0.0709(5) 0.0395(4) 0.0305(16) Uani 1 1 d . . . . .
C34 C -0.0516(5) 0.0082(5) 0.0860(4) 0.0317(17) Uani 1 1 d . . . . .
H34A H -0.086654 0.013105 0.144069 0.038 Uiso 1 1 calc R U . . .
C35 C -0.0717(5) -0.0615(5) 0.0476(4) 0.0297(16) Uani 1 1 d . . . . .
C36 C 0.3630(5) 0.3807(4) 0.1362(4) 0.0252(14) Uani 1 1 d . . . . .
C37 C 0.3985(7) 0.4974(6) 0.0147(5) 0.048(2) Uani 1 1 d . . . . .
H37A H 0.329523 0.496108 0.022905 0.057 Uiso 1 1 calc R U . . .
C38 C 0.4361(5) 0.4419(4) 0.0660(4) 0.0257(14) Uani 1 1 d . . . . .
C39 C 0.5387(6) 0.4451(5) 0.0489(5) 0.0402(19) Uani 1 1 d . . . . .
C40 C 0.1741(5) 0.3945(4) 0.4653(4) 0.0188(13) Uani 1 1 d . . . . .
C41 C 0.1075(5) 0.4610(4) 0.5304(4) 0.0177(13) Uani 1 1 d . . . . .
C42 C 0.0123(5) 0.4432(4) 0.5951(4) 0.0184(13) Uani 1 1 d . . . . .
C43 C -0.0450(5) 0.5111(4) 0.6470(4) 0.0190(13) Uani 1 1 d . . . . .
H43A H -0.109898 0.499253 0.687699 0.023 Uiso 1 1 calc R U . . .
C44 C -0.0067(5) 0.5966(4) 0.6389(4) 0.0175(12) Uani 1 1 d . . . . .
C45 C 0.0896(5) 0.6131(4) 0.5772(4) 0.0198(13) Uani 1 1 d . . . . .
C46 C 0.1450(5) 0.5474(4) 0.5225(4) 0.0214(13) Uani 1 1 d . . . . .
H46A H 0.208157 0.560786 0.479853 0.026 Uiso 1 1 calc R U . . .
C47 C -0.0708(5) 0.6674(4) 0.6996(4) 0.0172(13) Uani 1 1 d . . . . .
C48 C 0.4588(5) 0.1874(4) 0.4441(4) 0.0185(13) Uani 1 1 d . . . . .
C49 C 0.4804(5) 0.0925(4) 0.4760(4) 0.0189(13) Uani 1 1 d . . . . .
C50 C 0.5524(5) 0.0683(4) 0.5135(4) 0.0190(13) Uani 1 1 d . . . . .
C51 C 0.5707(4) -0.0218(4) 0.5365(4) 0.0184(13) Uani 1 1 d . . . . .
H51A H 0.618806 -0.035794 0.561180 0.022 Uiso 1 1 calc R U . . .
C52 C 0.7232(14) 0.6487(9) 0.1102(8) 0.062(2) Uani 0.5 1 d D . P . .
H52A H 0.737990 0.706701 0.083659 0.074 Uiso 0.5 1 calc R U P . .
C53 C 0.6687(15) 0.5500(10) 0.2371(9) 0.062(2) Uani 0.5 1 d D . P . .
H53A H 0.620479 0.550802 0.294859 0.092 Uiso 0.5 1 calc R U P . .
H53B H 0.653473 0.502229 0.209998 0.092 Uiso 0.5 1 calc R U P . .
H53C H 0.737189 0.539224 0.235985 0.092 Uiso 0.5 1 calc R U P . .
C54 C 0.6129(14) 0.7108(11) 0.2486(10) 0.062(2) Uani 0.5 1 d D . P . .
H54A H 0.571635 0.683774 0.303291 0.092 Uiso 0.5 1 calc R U P . .
H54B H 0.665058 0.744817 0.253698 0.092 Uiso 0.5 1 calc R U P . .
H54C H 0.570157 0.750992 0.227154 0.092 Uiso 0.5 1 calc R U P . .
C55 C 0.5932(14) 0.4754(12) 0.4627(11) 0.085(3) Uani 0.5 1 d D . P . .
H55A H 0.534972 0.445631 0.498786 0.102 Uiso 0.5 1 calc R U P . .
C56 C 0.7299(16) 0.4902(14) 0.3276(10) 0.085(3) Uani 0.5 1 d D . P . .
H56A H 0.772027 0.452808 0.282573 0.127 Uiso 0.5 1 calc R U P . .
H56B H 0.692807 0.536712 0.306162 0.127 Uiso 0.5 1 calc R U P . .
H56C H 0.772752 0.518162 0.349375 0.127 Uiso 0.5 1 calc R U P . .
C57 C 0.6815(17) 0.3397(11) 0.3969(13) 0.085(3) Uani 0.5 1 d D . P . .
H57A H 0.729785 0.322736 0.342294 0.127 Uiso 0.5 1 calc R U P . .
H57B H 0.710546 0.323277 0.438762 0.127 Uiso 0.5 1 calc R U P . .
H57C H 0.619323 0.308402 0.411608 0.127 Uiso 0.5 1 calc R U P . .
C58 C 0.3082(14) 0.6316(10) 0.2034(9) 0.068(3) Uani 0.5 1 d D . P . .
H58A H 0.272495 0.687020 0.201228 0.082 Uiso 0.5 1 calc R U P . .
C59 C 0.4039(14) 0.5583(9) 0.2852(11) 0.068(3) Uani 0.5 1 d D . P . .
H59A H 0.417781 0.570574 0.333701 0.103 Uiso 0.5 1 calc R U P . .
H59B H 0.369482 0.502175 0.296688 0.103 Uiso 0.5 1 calc R U P . .
H59C H 0.467466 0.553108 0.236833 0.103 Uiso 0.5 1 calc R U P . .
C60 C 0.3260(16) 0.7125(9) 0.3155(11) 0.068(3) Uani 0.5 1 d D . P . .
H60A H 0.353015 0.698531 0.358914 0.103 Uiso 0.5 1 calc R U P . .
H60B H 0.362143 0.761571 0.277587 0.103 Uiso 0.5 1 calc R U P . .
H60C H 0.254146 0.730276 0.341094 0.103 Uiso 0.5 1 calc R U P . .

loop_
_atom_site_aniso_label
_atom_site_aniso_U_11
_atom_site_aniso_U_22
_atom_site_aniso_U_33
_atom_site_aniso_U_23
_atom_site_aniso_U_13
_atom_site_aniso_U_12
Eu1 0.01003(15) 0.00786(15) 0.00845(15) -0.00265(10) -0.00092(11) 0.00027(10)
Eu2 0.01074(15) 0.01206(16) 0.00855(15) -0.00485(11) -0.00181(11) 0.00195(11)
Cl1 0.0257(8) 0.0243(8) 0.0160(7) -0.0032(6) -0.0042(6) -0.0003(6)
Cl2 0.0268(8) 0.0247(8) 0.0149(7) -0.0043(6) -0.0029(6) -0.0017(6)
Cl3 0.0306(9) 0.0271(9) 0.0210(8) -0.0038(6) 0.0034(7) 0.0034(7)
Cl4 0.0357(10) 0.0504(12) 0.0388(10) -0.0082(9) -0.0190(8) 0.0016(8)
Cl5 0.0441(13) 0.092(2) 0.0651(15) 0.0433(14) -0.0196(11) -0.0014(12)
Cl6 0.0250(8) 0.0233(8) 0.0256(8) -0.0059(6) -0.0070(6) 0.0023(6)
Cl7 0.0405(10) 0.0232(8) 0.0289(9) -0.0115(7) -0.0037(7) 0.0002(7)
Cl8 0.0429(10) 0.0281(9) 0.0374(9) 0.0072(7) -0.0297(8) -0.0152(7)
O1 0.022(2) 0.040(3) 0.022(2) -0.021(2) -0.0129(19) 0.014(2)
O1W 0.034(3) 0.035(3) 0.075(4) 0.027(3) -0.035(3) -0.020(2)
O2 0.0106(19) 0.017(2) 0.015(2) -0.0069(16) -0.0037(16) 0.0035(16)
O2W 0.046(3) 0.030(3) 0.054(3) 0.004(2) -0.027(3) 0.011(2)
O3W 0.039(3) 0.028(3) 0.073(4) 0.004(3) -0.035(3) -0.004(2)
O3 0.019(2) 0.022(2) 0.017(2) -0.0091(17) -0.0044(18) 0.0021(17)
O4 0.024(2) 0.022(2) 0.014(2) -0.0075(17) -0.0030(18) 0.0035(18)
O5 0.021(2) 0.037(3) 0.027(2) -0.016(2) -0.013(2) 0.0011(19)
O5W 0.031(3) 0.031(3) 0.044(3) 0.006(2) -0.019(2) -0.007(2)
O6 0.069(4) 0.045(4) 0.073(4) -0.021(3) -0.055(4) 0.020(3)
O7 0.018(2) 0.017(2) 0.016(2) 0.0035(16) -0.0068(17) -0.0088(17)
O8 0.019(2) 0.022(2) 0.013(2) 0.0016(16) -0.0051(17) -0.0092(17)
O9 0.044(3) 0.026(3) 0.019(2) 0.0063(19) -0.011(2) -0.014(2)
O10 0.028(2) 0.024(2) 0.014(2) 0.0048(17) -0.0051(18) -0.0092(19)
O11 0.031(3) 0.020(2) 0.031(3) -0.012(2) 0.005(2) -0.003(2)
O12 0.027(2) 0.020(2) 0.018(2) -0.0074(18) -0.0042(19) 0.0068(18)
O13 0.015(2) 0.015(2) 0.014(2) -0.0051(16) -0.0050(16) 0.0051(16)
O14 0.021(2) 0.043(3) 0.029(2) -0.027(2) -0.014(2) 0.014(2)
O15 0.015(2) 0.026(2) 0.014(2) 0.0014(17) -0.0056(17) 0.0006(17)
O16 0.025(2) 0.026(3) 0.052(3) 0.015(2) -0.020(2) -0.010(2)
O17 0.052(4) 0.066(5) 0.059(5) -0.027(4) -0.008(4) -0.001(4)
O18 0.080(6) 0.126(9) 0.058(5) -0.038(5) -0.025(4) -0.026(6)
O19 0.080(5) 0.022(3) 0.067(5) -0.002(3) 0.012(4) -0.006(3)
N1 0.020(3) 0.030(3) 0.019(3) 0.001(2) -0.008(2) -0.006(2)
N2 0.026(3) 0.027(3) 0.018(3) 0.000(2) -0.005(2) -0.006(2)
N3 0.025(3) 0.024(3) 0.020(3) 0.000(2) -0.008(2) -0.001(2)
N4 0.034(3) 0.026(3) 0.017(3) 0.003(2) -0.006(2) 0.000(2)
N5 0.035(3) 0.030(3) 0.020(3) 0.000(2) -0.012(3) 0.006(3)
N6 0.052(4) 0.066(5) 0.059(5) -0.027(4) -0.008(4) -0.001(4)
N7 0.080(6) 0.126(9) 0.058(5) -0.038(5) -0.025(4) -0.026(6)
N8 0.080(5) 0.022(3) 0.067(5) -0.002(3) 0.012(4) -0.006(3)
C1 0.027(3) 0.032(4) 0.025(3) -0.004(3) -0.009(3) -0.006(3)
C2 0.020(3) 0.024(3) 0.027(3) -0.001(3) -0.011(3) -0.004(3)
C3 0.021(3) 0.032(4) 0.023(3) -0.005(3) -0.011(3) -0.004(3)
C4 0.027(3) 0.025(4) 0.024(3) 0.001(3) -0.009(3) -0.005(3)
C5 0.042(4) 0.029(4) 0.026(4) -0.005(3) -0.004(3) 0.001(3)
C6 0.060(5) 0.024(4) 0.032(4) -0.003(3) -0.003(4) -0.004(4)
C7 0.048(5) 0.028(4) 0.029(4) 0.006(3) -0.003(3) -0.005(3)
C8 0.030(4) 0.026(4) 0.016(3) 0.003(3) -0.004(3) 0.002(3)
C9 0.033(4) 0.029(4) 0.015(3) 0.002(3) -0.008(3) 0.005(3)
C10 0.038(4) 0.027(4) 0.021(3) 0.007(3) -0.002(3) -0.003(3)
C11 0.038(4) 0.033(4) 0.018(3) 0.008(3) -0.005(3) -0.001(3)
C12 0.040(4) 0.034(4) 0.020(3) -0.008(3) -0.016(3) 0.007(3)
C13 0.025(3) 0.029(4) 0.014(3) -0.006(3) -0.007(3) 0.003(3)
C14 0.029(3) 0.025(3) 0.019(3) -0.001(3) -0.008(3) -0.008(3)
C15 0.016(3) 0.034(4) 0.018(3) -0.005(3) -0.005(3) -0.001(3)
C16 0.020(3) 0.025(3) 0.018(3) -0.004(3) -0.005(3) -0.001(3)
C17 0.026(3) 0.026(4) 0.025(3) -0.005(3) -0.010(3) -0.005(3)
C18 0.025(3) 0.033(4) 0.026(3) -0.011(3) -0.014(3) -0.003(3)
C19 0.021(3) 0.027(3) 0.020(3) 0.000(3) -0.004(3) -0.002(3)
C20 0.012(3) 0.012(3) 0.014(3) -0.004(2) -0.001(2) -0.001(2)
C21 0.006(3) 0.020(3) 0.014(3) -0.009(2) -0.003(2) 0.001(2)
C22 0.013(3) 0.019(3) 0.019(3) -0.007(2) -0.009(2) 0.002(2)
C23 0.014(3) 0.024(3) 0.013(3) -0.006(2) -0.005(2) -0.002(2)
C24 0.009(3) 0.022(3) 0.017(3) -0.011(2) -0.003(2) 0.001(2)
C25 0.013(3) 0.017(3) 0.025(3) -0.010(2) -0.007(2) 0.002(2)
C26 0.015(3) 0.021(3) 0.014(3) -0.005(2) -0.004(2) -0.001(2)
C27 0.010(3) 0.021(3) 0.021(3) -0.013(3) -0.006(2) 0.000(2)
C28 0.016(3) 0.011(3) 0.015(3) 0.000(2) -0.004(2) -0.002(2)
C29 0.019(3) 0.016(3) 0.013(3) 0.001(2) -0.008(2) -0.007(2)
C30 0.017(3) 0.022(3) 0.016(3) -0.001(2) -0.005(2) -0.001(2)
C31 0.023(3) 0.017(3) 0.016(3) 0.000(2) -0.006(3) -0.005(2)
C32 0.032(4) 0.035(4) 0.030(4) -0.016(3) -0.012(3) 0.009(3)
C33 0.028(4) 0.044(4) 0.028(4) -0.016(3) -0.021(3) 0.013(3)
C34 0.027(4) 0.049(5) 0.024(3) -0.016(3) -0.016(3) 0.015(3)
C35 0.020(3) 0.042(4) 0.031(4) -0.014(3) -0.014(3) 0.011(3)
C36 0.027(3) 0.022(3) 0.024(3) 0.004(3) -0.007(3) -0.006(3)
C37 0.036(4) 0.058(6) 0.044(5) 0.016(4) -0.014(4) -0.007(4)
C38 0.033(4) 0.022(3) 0.019(3) 0.001(3) -0.006(3) -0.005(3)
C39 0.037(4) 0.039(4) 0.041(4) 0.013(4) -0.015(4) 0.000(3)
C40 0.018(3) 0.024(3) 0.018(3) -0.011(3) -0.011(3) 0.009(3)
C41 0.019(3) 0.024(3) 0.013(3) -0.009(2) -0.010(2) 0.009(2)
C42 0.026(3) 0.017(3) 0.018(3) -0.005(2) -0.014(3) 0.005(2)
C43 0.018(3) 0.026(3) 0.014(3) -0.008(2) -0.008(2) 0.007(2)
C44 0.018(3) 0.022(3) 0.014(3) -0.008(2) -0.009(2) 0.009(2)
C45 0.022(3) 0.020(3) 0.019(3) -0.009(2) -0.010(3) 0.006(2)
C46 0.020(3) 0.029(4) 0.016(3) -0.009(3) -0.008(3) 0.006(3)
C47 0.018(3) 0.020(3) 0.012(3) -0.008(2) -0.004(2) 0.008(2)
C48 0.019(3) 0.019(3) 0.017(3) -0.004(2) -0.007(2) 0.003(2)
C49 0.017(3) 0.024(3) 0.013(3) 0.001(2) -0.004(2) -0.002(2)
C50 0.018(3) 0.026(3) 0.014(3) 0.001(2) -0.008(2) -0.003(2)
C51 0.014(3) 0.028(3) 0.013(3) 0.002(2) -0.005(2) -0.002(2)
C52 0.052(4) 0.066(5) 0.059(5) -0.027(4) -0.008(4) -0.001(4)
C53 0.052(4) 0.066(5) 0.059(5) -0.027(4) -0.008(4) -0.001(4)
C54 0.052(4) 0.066(5) 0.059(5) -0.027(4) -0.008(4) -0.001(4)
C55 0.080(6) 0.126(9) 0.058(5) -0.038(5) -0.025(4) -0.026(6)
C56 0.080(6) 0.126(9) 0.058(5) -0.038(5) -0.025(4) -0.026(6)
C57 0.080(6) 0.126(9) 0.058(5) -0.038(5) -0.025(4) -0.026(6)
C58 0.080(5) 0.022(3) 0.067(5) -0.002(3) 0.012(4) -0.006(3)
C59 0.080(5) 0.022(3) 0.067(5) -0.002(3) 0.012(4) -0.006(3)
C60 0.080(5) 0.022(3) 0.067(5) -0.002(3) 0.012(4) -0.006(3)

loop_
_atom_type_symbol
_atom_type_description
_atom_type_scat_dispersion_real
_atom_type_scat_dispersion_imag
_atom_type_scat_source
C C 0.0033 0.0016 'International Tables Vol C Tables 4.2.6.8 and 6.1.1.4'
H H 0.0000 0.0000 'International Tables Vol C Tables 4.2.6.8 and 6.1.1.4'
Cl Cl 0.1484 0.1585 'International Tables Vol C Tables 4.2.6.8 and 6.1.1.4'
Eu Eu -0.1578 3.6682 'International Tables Vol C Tables 4.2.6.8 and 6.1.1.4'
N N 0.0061 0.0033 'International Tables Vol C Tables 4.2.6.8 and 6.1.1.4'
O O 0.0106 0.0060 'International Tables Vol C Tables 4.2.6.8 and 6.1.1.4'

loop_
_geom_angle_atom_site_label_1
_geom_angle_atom_site_label_2
_geom_angle_atom_site_label_3
_geom_angle
_geom_angle_site_symmetry_1
_geom_angle_site_symmetry_3
_geom_angle_publ_flag
O7 Eu1 O1W 146.39(15) . . ?
O7 Eu1 O10 134.79(14) . . ?
O1W Eu1 O10 69.56(17) . . ?
O7 Eu1 O15 77.19(14) . . ?
O1W Eu1 O15 72.17(16) . . ?
O10 Eu1 O15 139.99(14) . . ?
O7 Eu1 O11 124.71(15) . . ?
O1W Eu1 O11 74.53(19) . . ?
O10 Eu1 O11 81.46(16) . . ?
O15 Eu1 O11 99.33(16) . . ?
O7 Eu1 O13 76.54(14) . 2_566 ?
O1W Eu1 O13 136.79(15) . 2_566 ?
O10 Eu1 O13 71.83(14) . 2_566 ?
O15 Eu1 O13 148.14(13) . 2_566 ?
O11 Eu1 O13 81.34(16) . 2_566 ?
O7 Eu1 O12 73.32(14) . . ?
O1W Eu1 O12 112.70(19) . . ?
O10 Eu1 O12 127.50(14) . . ?
O15 Eu1 O12 78.37(14) . . ?
O11 Eu1 O12 52.45(15) . . ?
O13 Eu1 O12 77.08(14) 2_566 . ?
O7 Eu1 O1 81.86(15) . . ?
O1W Eu1 O1 75.41(18) . . ?
O10 Eu1 O1 88.49(15) . . ?
O15 Eu1 O1 70.86(14) . . ?
O11 Eu1 O1 149.94(16) . . ?
O13 Eu1 O1 122.26(13) 2_566 . ?
O12 Eu1 O1 143.99(15) . . ?
O7 Eu1 O2 71.39(13) . . ?
O1W Eu1 O2 110.16(18) . . ?
O10 Eu1 O2 68.53(14) . . ?
O15 Eu1 O2 115.81(13) . . ?
O11 Eu1 O2 144.46(15) . . ?
O13 Eu1 O2 71.74(13) 2_566 . ?
O12 Eu1 O2 137.15(14) . . ?
O1 Eu1 O2 50.63(13) . . ?
O7 Eu1 C40 99.04(17) . . ?
O1W Eu1 C40 93.6(2) . . ?
O10 Eu1 C40 105.14(17) . . ?
O15 Eu1 C40 88.33(15) . . ?
O11 Eu1 C40 26.32(17) . . ?
O13 Eu1 C40 78.36(15) 2_566 . ?
O12 Eu1 C40 26.13(17) . . ?
O1 Eu1 C40 158.53(15) . . ?
O2 Eu1 C40 149.94(15) . . ?
O7 Eu1 C20 75.66(15) . . ?
O1W Eu1 C20 92.52(19) . . ?
O10 Eu1 C20 77.20(15) . . ?
O15 Eu1 C20 93.40(15) . . ?
O11 Eu1 C20 157.90(16) . . ?
O13 Eu1 C20 97.23(14) 2_566 . ?
O12 Eu1 C20 148.94(15) . . ?
O1 Eu1 C20 25.11(15) . . ?
O2 Eu1 C20 25.53(14) . . ?
C40 Eu1 C20 173.88(17) . . ?
O7 Eu1 Eu2 66.85(10) . . ?
O1W Eu1 Eu2 133.19(15) . . ?
O10 Eu1 Eu2 68.27(10) . . ?
O15 Eu1 Eu2 138.64(10) . . ?
O11 Eu1 Eu2 117.47(13) . . ?
O13 Eu1 Eu2 38.19(9) 2_566 . ?
O12 Eu1 Eu2 108.61(11) . . ?
O1 Eu1 Eu2 84.08(10) . . ?
O2 Eu1 Eu2 33.78(8) . . ?
C40 Eu1 Eu2 116.17(12) . . ?
C20 Eu1 Eu2 59.13(11) . . ?
O8 Eu2 O2 77.25(14) . . ?
O8 Eu2 O5 83.16(15) . . ?
O2 Eu2 O5 143.87(15) . . ?
O8 Eu2 O9 136.10(15) . . ?
O2 Eu2 O9 69.08(15) . . ?
O5 Eu2 O9 139.85(16) . . ?
O8 Eu2 O4 127.19(14) . 2_655 ?
O2 Eu2 O4 87.37(14) . 2_655 ?
O5 Eu2 O4 80.68(15) . 2_655 ?
O9 Eu2 O4 79.31(15) . 2_655 ?
O8 Eu2 O2W 141.89(17) . . ?
O2 Eu2 O2W 135.10(17) . . ?
O5 Eu2 O2W 76.58(18) . . ?
O9 Eu2 O2W 66.18(18) . . ?
O4 Eu2 O2W 81.07(17) 2_655 . ?
O8 Eu2 O3 74.42(14) . 2_655 ?
O2 Eu2 O3 74.01(13) . 2_655 ?
O5 Eu2 O3 71.61(14) . 2_655 ?
O9 Eu2 O3 119.75(15) . 2_655 ?
O4 Eu2 O3 52.77(14) 2_655 2_655 ?
O2W Eu2 O3 126.76(16) . 2_655 ?
O8 Eu2 O14 75.86(16) . 2_566 ?
O2 Eu2 O14 121.48(13) . 2_566 ?
O5 Eu2 O14 81.60(15) . 2_566 ?
O9 Eu2 O14 98.28(17) . 2_566 ?
O4 Eu2 O14 148.46(15) 2_655 2_566 ?
O2W Eu2 O14 69.54(17) . 2_566 ?
O3 Eu2 O14 141.84(15) 2_655 2_566 ?
O8 Eu2 O13 71.51(13) . 2_566 ?
O2 Eu2 O13 71.96(13) . 2_566 ?
O5 Eu2 O13 129.40(13) . 2_566 ?
O9 Eu2 O13 71.82(14) . 2_566 ?
O4 Eu2 O13 148.92(14) 2_655 2_566 ?
O2W Eu2 O13 97.17(16) . 2_566 ?
O3 Eu2 O13 135.97(13) 2_655 2_566 ?
O14 Eu2 O13 50.46(13) 2_566 2_566 ?
O8 Eu2 C27 100.57(16) . 2_655 ?
O2 Eu2 C27 80.15(15) . 2_655 ?
O5 Eu2 C27 73.95(15) . 2_655 ?
O9 Eu2 C27 100.52(17) . 2_655 ?
O4 Eu2 C27 26.63(16) 2_655 2_655 ?
O2W Eu2 C27 104.26(18) . 2_655 ?
O3 Eu2 C27 26.16(16) 2_655 2_655 ?
O14 Eu2 C27 155.55(16) 2_566 2_655 ?
O13 Eu2 C27 152.02(15) 2_566 2_655 ?
O8 Eu2 C47 72.98(16) . 2_566 ?
O2 Eu2 C47 97.25(15) . 2_566 ?
O5 Eu2 C47 105.68(16) . 2_566 ?
O9 Eu2 C47 83.98(17) . 2_566 ?
O4 Eu2 C47 159.79(16) 2_655 2_566 ?
O2W Eu2 C47 81.83(18) . 2_566 ?
O3 Eu2 C47 147.36(15) 2_655 2_566 ?
O14 Eu2 C47 24.93(16) 2_566 2_566 ?
O13 Eu2 C47 25.57(15) 2_566 2_566 ?
C27 Eu2 C47 173.48(17) 2_655 2_566 ?
O8 Eu2 Eu1 67.42(10) . . ?
O2 Eu2 Eu1 36.97(9) . . ?
O5 Eu2 Eu1 149.79(11) . . ?
O9 Eu2 Eu1 68.73(11) . . ?
O4 Eu2 Eu1 122.24(11) 2_655 . ?
O2W Eu2 Eu1 122.97(14) . . ?
O3 Eu2 Eu1 105.17(10) 2_655 . ?
O14 Eu2 Eu1 84.62(10) 2_566 . ?
O13 Eu2 Eu1 35.22(8) 2_566 . ?
C27 Eu2 Eu1 116.80(12) 2_655 . ?
C47 Eu2 Eu1 60.29(12) 2_566 . ?
C20 O1 Eu1 95.7(3) . . ?
C20 O2 Eu2 157.2(4) . . ?
C20 O2 Eu1 92.0(3) . . ?
Eu2 O2 Eu1 109.25(14) . . ?
C27 O3 Eu2 90.4(3) . 2_655 ?
C27 O4 Eu2 94.7(3) . 2_655 ?
C32 O5 Eu2 130.2(5) . . ?
C28 O7 Eu1 136.4(4) . . ?
C28 O8 Eu2 137.9(4) . . ?
C36 O9 Eu2 136.4(4) . . ?
C36 O10 Eu1 136.4(4) . . ?
C40 O11 Eu1 94.2(4) . . ?
C40 O12 Eu1 91.7(4) . . ?
C47 O13 Eu1 157.4(4) . 2_566 ?
C47 O13 Eu2 91.2(3) . 2_566 ?
Eu1 O13 Eu2 106.59(14) 2_566 2_566 ?
C47 O14 Eu2 96.0(3) . 2_566 ?
C48 O15 Eu1 132.7(4) . . ?
C1 N1 C2 109.3(5) . . ?
C1 N1 C19 124.1(6) . 2 ?
C2 N1 C19 126.6(5) . 2 ?
C1 N2 C3 109.3(5) . . ?
C1 N2 C4 123.7(6) . . ?
C3 N2 C4 126.7(5) . . ?
C8 N3 C4 114.8(6) . . ?
C9 N4 C10 108.5(6) . . ?
C9 N4 C8 124.2(6) . . ?
C10 N4 C8 127.3(6) . . ?
C9 N5 C11 109.9(6) . . ?
C9 N5 C12 123.9(6) . . ?
C11 N5 C12 126.2(6) . . ?
C52 N6 C54 128.3(11) . . ?
C52 N6 C53 116.2(10) . . ?
C54 N6 C53 111.7(10) . . ?
C55 N7 C57 120.6(12) . . ?
C55 N7 C56 118.5(11) . . ?
C57 N7 C56 117.9(12) . . ?
C58 N8 C59 121.5(11) . . ?
C58 N8 C60 122.6(11) . . ?
C59 N8 C60 114.9(11) . . ?
N1 C1 N2 107.7(6) . . ?
N1 C1 H1A 126.2 . . ?
N2 C1 H1A 126.2 . . ?
C3 C2 N1 107.5(6) . . ?
C3 C2 H2A 126.3 . . ?
N1 C2 H2A 126.3 . . ?
C2 C3 N2 106.2(6) . . ?
C2 C3 H3A 126.9 . . ?
N2 C3 H3A 126.9 . . ?
N3 C4 C5 125.5(6) . . ?
N3 C4 N2 113.0(6) . . ?
C5 C4 N2 121.5(6) . . ?
C4 C5 C6 117.0(7) . . ?
C4 C5 H5A 121.5 . . ?
C6 C5 H5A 121.5 . . ?
C5 C6 C7 120.6(7) . . ?
C5 C6 H6A 119.7 . . ?
C7 C6 H6A 119.7 . . ?
C8 C7 C6 116.0(7) . . ?
C8 C7 H7A 122.0 . . ?
C6 C7 H7A 122.0 . . ?
N3 C8 C7 126.1(6) . . ?
N3 C8 N4 113.6(6) . . ?
C7 C8 N4 120.3(6) . . ?
N5 C9 N4 107.3(6) . . ?
N5 C9 H9A 126.3 . . ?
N4 C9 H9A 126.3 . . ?
C11 C10 N4 107.4(7) . . ?
C11 C10 H10A 126.3 . . ?
N4 C10 H10A 126.3 . . ?
C10 C11 N5 106.9(6) . . ?
C10 C11 H11A 126.6 . . ?
N5 C11 H11A 126.6 . . ?
N5 C12 C13 111.7(5) . . ?
N5 C12 H12A 109.3 . . ?
C13 C12 H12A 109.3 . . ?
N5 C12 H12B 109.3 . . ?
C13 C12 H12B 109.3 . . ?
H12A C12 H12B 107.9 . . ?
C14 C13 C18 119.6(6) . . ?
C14 C13 C12 120.4(6) . . ?
C18 C13 C12 120.1(6) . . ?
C15 C14 C13 120.1(6) . . ?
C15 C14 H14A 119.9 . . ?
C13 C14 H14A 119.9 . . ?
C14 C15 C16 120.4(6) . . ?
C14 C15 H15A 119.8 . . ?
C16 C15 H15A 119.8 . . ?
C15 C16 C17 119.3(6) . . ?
C15 C16 C19 119.9(6) . . ?
C17 C16 C19 120.7(6) . . ?
C18 C17 C16 120.3(6) . . ?
C18 C17 H17A 119.9 . . ?
C16 C17 H17A 119.9 . . ?
C17 C18 C13 120.3(6) . . ?
C17 C18 H18A 119.8 . . ?
C13 C18 H18A 119.8 . . ?
N1 C19 C16 110.9(5) 2 . ?
N1 C19 H19A 109.5 2 . ?
C16 C19 H19A 109.5 . . ?
N1 C19 H19B 109.5 2 . ?
C16 C19 H19B 109.5 . . ?
H19A C19 H19B 108.1 . . ?
O1 C20 O2 121.6(5) . . ?
O1 C20 C21 119.2(5) . . ?
O2 C20 C21 119.1(5) . . ?
O1 C20 Eu1 59.2(3) . . ?
O2 C20 Eu1 62.4(3) . . ?
C21 C20 Eu1 175.4(4) . . ?
C26 C21 C22 118.8(5) . . ?
C26 C21 C20 122.8(5) . . ?
C22 C21 C20 118.4(5) . . ?
C23 C22 C21 120.4(6) . . ?
C23 C22 H22A 119.8 . . ?
C21 C22 H22A 119.8 . . ?
C22 C23 C24 120.7(5) . . ?
C22 C23 Cl1 115.3(5) . . ?
C24 C23 Cl1 123.9(4) . . ?
C25 C24 C23 118.0(5) . . ?
C25 C24 C27 116.3(5) . . ?
C23 C24 C27 125.6(5) . . ?
C24 C25 C26 121.4(6) . . ?
C24 C25 H25A 119.3 . . ?
C26 C25 H25A 119.3 . . ?
C21 C26 C25 120.7(5) . . ?
C21 C26 Cl2 121.1(4) . . ?
C25 C26 Cl2 118.1(5) . . ?
O3 C27 O4 122.1(5) . . ?
O3 C27 C24 121.5(5) . . ?
O4 C27 C24 116.4(5) . . ?
O3 C27 Eu2 63.4(3) . 2_655 ?
O4 C27 Eu2 58.7(3) . 2_655 ?
C24 C27 Eu2 175.0(4) . 2_655 ?
O8 C28 O7 127.8(5) . . ?
O8 C28 C29 115.7(5) . . ?
O7 C28 C29 116.4(5) . . ?
C31 C29 C30 119.5(5) 2_556 . ?
C31 C29 C28 118.0(5) 2_556 . ?
C30 C29 C28 122.5(5) . . ?
C31 C30 C29 121.2(6) . . ?
C31 C30 Cl3 118.9(5) . . ?
C29 C30 Cl3 119.9(5) . . ?
C30 C31 C29 119.3(6) . 2_556 ?
C30 C31 H31A 120.4 . . ?
C29 C31 H31A 120.4 2_556 . ?
O5 C32 O6 127.6(7) . . ?
O5 C32 C33 117.1(6) . . ?
O6 C32 C33 115.2(6) . . ?
C34 C33 C35 118.2(7) . 2 ?
C34 C33 C32 120.0(6) . . ?
C35 C33 C32 121.8(7) 2 . ?
C35 C34 C33 120.9(6) . . ?
C35 C34 H34A 119.6 . . ?
C33 C34 H34A 119.6 . . ?
C34 C35 C33 120.9(7) . 2 ?
C34 C35 Cl4 118.7(5) . . ?
C33 C35 Cl4 120.4(6) 2 . ?
O10 C36 O9 128.5(6) . . ?
O10 C36 C38 117.4(6) . . ?
O9 C36 C38 114.1(6) . . ?
C38 C37 C39 120.9(8) . 2_665 ?
C38 C37 H37A 119.5 . . ?
C39 C37 H37A 119.5 2_665 . ?
C39 C38 C37 116.6(7) . . ?
C39 C38 C36 124.6(6) . . ?
C37 C38 C36 118.8(7) . . ?
C38 C39 C37 122.4(7) . 2_665 ?
C38 C39 Cl5 119.9(6) . . ?
C37 C39 Cl5 117.6(6) 2_665 . ?
O12 C40 O11 121.6(5) . . ?
O12 C40 C41 121.6(6) . . ?
O11 C40 C41 116.8(6) . . ?
O12 C40 Eu1 62.2(3) . . ?
O11 C40 Eu1 59.5(3) . . ?
C41 C40 Eu1 176.2(5) . . ?
C46 C41 C42 118.1(5) . . ?
C46 C41 C40 116.3(5) . . ?
C42 C41 C40 125.6(6) . . ?
C43 C42 C41 120.6(6) . . ?
C43 C42 Cl6 115.8(5) . . ?
C41 C42 Cl6 123.6(5) . . ?
C42 C43 C44 120.8(6) . . ?
C42 C43 H43A 119.6 . . ?
C44 C43 H43A 119.6 . . ?
C45 C44 C43 118.6(5) . . ?
C45 C44 C47 122.7(6) . . ?
C43 C44 C47 118.7(5) . . ?
C46 C45 C44 121.0(6) . . ?
C46 C45 Cl7 117.2(5) . . ?
C44 C45 Cl7 121.7(5) . . ?
C45 C46 C41 120.8(6) . . ?
C45 C46 H46A 119.6 . . ?
C41 C46 H46A 119.6 . . ?
O14 C47 O13 122.1(5) . . ?
O14 C47 C44 119.2(5) . . ?
O13 C47 C44 118.7(5) . . ?
O14 C47 Eu2 59.0(3) . 2_566 ?
O13 C47 Eu2 63.2(3) . 2_566 ?
C44 C47 Eu2 173.9(4) . 2_566 ?
O16 C48 O15 124.6(6) . . ?
O16 C48 C49 118.3(5) . . ?
O15 C48 C49 117.1(5) . . ?
C51 C49 C50 117.0(6) 2_656 . ?
C51 C49 C48 117.7(5) 2_656 . ?
C50 C49 C48 125.3(6) . . ?
C51 C50 C49 120.8(6) . . ?
C51 C50 Cl8 116.8(5) . . ?
C49 C50 Cl8 122.4(5) . . ?
C50 C51 C49 122.2(6) . 2_656 ?
C50 C51 H51A 118.9 . . ?
C49 C51 H51A 118.9 2_656 . ?
O17 C52 N6 121.2(12) . . ?
O17 C52 H52A 119.4 . . ?
N6 C52 H52A 119.4 . . ?
N6 C53 H53A 109.5 . . ?
N6 C53 H53B 109.5 . . ?
H53A C53 H53B 109.5 . . ?
N6 C53 H53C 109.5 . . ?
H53A C53 H53C 109.5 . . ?
H53B C53 H53C 109.5 . . ?
N6 C54 H54A 109.5 . . ?
N6 C54 H54B 109.5 . . ?
H54A C54 H54B 109.5 . . ?
N6 C54 H54C 109.5 . . ?
H54A C54 H54C 109.5 . . ?
H54B C54 H54C 109.5 . . ?
O18 C55 N7 121.0(13) . . ?
O18 C55 H55A 119.5 . . ?
N7 C55 H55A 119.5 . . ?
N7 C56 H56A 109.5 . . ?
N7 C56 H56B 109.5 . . ?
H56A C56 H56B 109.5 . . ?
N7 C56 H56C 109.5 . . ?
H56A C56 H56C 109.5 . . ?
H56B C56 H56C 109.5 . . ?
N7 C57 H57A 109.5 . . ?
N7 C57 H57B 109.5 . . ?
H57A C57 H57B 109.5 . . ?
N7 C57 H57C 109.5 . . ?
H57A C57 H57C 109.5 . . ?
H57B C57 H57C 109.5 . . ?
O19 C58 N8 146.0(14) . . ?
O19 C58 H58A 107.0 . . ?
N8 C58 H58A 107.0 . . ?
N8 C59 H59A 109.5 . . ?
N8 C59 H59B 109.5 . . ?
H59A C59 H59B 109.5 . . ?
N8 C59 H59C 109.5 . . ?
H59A C59 H59C 109.5 . . ?
H59B C59 H59C 109.5 . . ?
N8 C60 H60A 109.5 . . ?
N8 C60 H60B 109.5 . . ?
H60A C60 H60B 109.5 . . ?
N8 C60 H60C 109.5 . . ?
H60A C60 H60C 109.5 . . ?
H60B C60 H60C 109.5 . . ?

loop_
_geom_bond_atom_site_label_1
_geom_bond_atom_site_label_2
_geom_bond_distance
_geom_bond_site_symmetry_2
_geom_bond_publ_flag
Eu1 O7 2.370(4) . ?
Eu1 O1W 2.428(5) . ?
Eu1 O10 2.437(4) . ?
Eu1 O15 2.439(4) . ?
Eu1 O11 2.440(4) . ?
Eu1 O13 2.444(4) 2_566 ?
Eu1 O12 2.499(4) . ?
Eu1 O1 2.518(4) . ?
Eu1 O2 2.588(4) . ?
Eu1 C40 2.825(6) . ?
Eu1 C20 2.917(5) . ?
Eu1 Eu2 4.0621(4) . ?
Eu2 O8 2.355(4) . ?
Eu2 O2 2.392(4) . ?
Eu2 O5 2.400(4) . ?
Eu2 O9 2.418(4) . ?
Eu2 O4 2.424(4) 2_655 ?
Eu2 O2W 2.442(5) . ?
Eu2 O3 2.528(4) 2_655 ?
Eu2 O14 2.530(4) 2_566 ?
Eu2 O13 2.621(4) 2_566 ?
Eu2 C27 2.827(6) 2_655 ?
Eu2 C47 2.935(6) 2_566 ?
Cl1 C23 1.740(6) . ?
Cl2 C26 1.733(6) . ?
Cl3 C30 1.741(6) . ?
Cl4 C35 1.746(8) . ?
Cl5 C39 1.758(8) . ?
Cl6 C42 1.748(6) . ?
Cl7 C45 1.736(7) . ?
Cl8 C50 1.737(6) . ?
O1 C20 1.244(7) . ?
O2 C20 1.258(7) . ?
O3 C27 1.246(7) . ?
O4 C27 1.271(8) . ?
O5 C32 1.254(9) . ?
O6 C32 1.255(9) . ?
O7 C28 1.252(7) . ?
O8 C28 1.250(7) . ?
O9 C36 1.273(8) . ?
O10 C36 1.262(8) . ?
O11 C40 1.256(8) . ?
O12 C40 1.245(8) . ?
O13 C47 1.267(7) . ?
O14 C47 1.244(8) . ?
O15 C48 1.276(7) . ?
O16 C48 1.247(8) . ?
O17 C52 1.244(9) . ?
O18 C55 1.278(9) . ?
O19 C58 1.260(9) . ?
N1 C1 1.320(9) . ?
N1 C2 1.378(8) . ?
N1 C19 1.486(8) 2 ?
N2 C1 1.343(9) . ?
N2 C3 1.378(9) . ?
N2 C4 1.438(8) . ?
N3 C8 1.323(8) . ?
N3 C4 1.328(9) . ?
N4 C9 1.339(9) . ?
N4 C10 1.385(9) . ?
N4 C8 1.434(8) . ?
N5 C9 1.328(9) . ?
N5 C11 1.372(9) . ?
N5 C12 1.465(9) . ?
N6 C52 1.317(9) . ?
N6 C54 1.446(9) . ?
N6 C53 1.499(9) . ?
N7 C55 1.340(9) . ?
N7 C57 1.420(9) . ?
N7 C56 1.423(9) . ?
N8 C58 1.336(9) . ?
N8 C59 1.447(9) . ?
N8 C60 1.462(9) . ?
C1 H1A 0.9300 . ?
C2 C3 1.351(9) . ?
C2 H2A 0.9300 . ?
C3 H3A 0.9300 . ?
C4 C5 1.358(10) . ?
C5 C6 1.371(11) . ?
C5 H5A 0.9300 . ?
C6 C7 1.377(11) . ?
C6 H6A 0.9300 . ?
C7 C8 1.367(10) . ?
C7 H7A 0.9300 . ?
C9 H9A 0.9300 . ?
C10 C11 1.335(10) . ?
C10 H10A 0.9300 . ?
C11 H11A 0.9300 . ?
C12 C13 1.515(9) . ?
C12 H12A 0.9700 . ?
C12 H12B 0.9700 . ?
C13 C14 1.391(9) . ?
C13 C18 1.394(9) . ?
C14 C15 1.378(9) . ?
C14 H14A 0.9300 . ?
C15 C16 1.393(9) . ?
C15 H15A 0.9300 . ?
C16 C17 1.396(9) . ?
C16 C19 1.501(9) . ?
C17 C18 1.375(10) . ?
C17 H17A 0.9300 . ?
C18 H18A 0.9300 . ?
C19 H19A 0.9700 . ?
C19 H19B 0.9700 . ?
C20 C21 1.505(8) . ?
C21 C26 1.375(9) . ?
C21 C22 1.404(8) . ?
C22 C23 1.388(8) . ?
C22 H22A 0.9300 . ?
C23 C24 1.399(9) . ?
C24 C25 1.388(9) . ?
C24 C27 1.518(8) . ?
C25 C26 1.388(8) . ?
C25 H25A 0.9300 . ?
C28 C29 1.519(8) . ?
C29 C31 1.384(8) 2_556 ?
C29 C30 1.384(9) . ?
C30 C31 1.382(8) . ?
C31 H31A 0.9300 . ?
C32 C33 1.503(10) . ?
C33 C34 1.380(11) . ?
C33 C35 1.398(10) 2 ?
C34 C35 1.376(10) . ?
C34 H34A 0.9300 . ?
C36 C38 1.521(9) . ?
C37 C38 1.371(11) . ?
C37 C39 1.376(11) 2_665 ?
C37 H37A 0.9300 . ?
C38 C39 1.366(11) . ?
C40 C41 1.525(8) . ?
C41 C46 1.395(9) . ?
C41 C42 1.396(9) . ?
C42 C43 1.386(8) . ?
C43 C44 1.387(9) . ?
C43 H43A 0.9300 . ?
C44 C45 1.384(9) . ?
C44 C47 1.519(8) . ?
C45 C46 1.380(8) . ?
C46 H46A 0.9300 . ?
C48 C49 1.505(8) . ?
C49 C51 1.394(9) 2_656 ?
C49 C50 1.406(8) . ?
C50 C51 1.383(9) . ?
C51 H51A 0.9300 . ?
C52 H52A 0.9300 . ?
C53 H53A 0.9600 . ?
C53 H53B 0.9600 . ?
C53 H53C 0.9600 . ?
C54 H54A 0.9600 . ?
C54 H54B 0.9600 . ?
C54 H54C 0.9600 . ?
C55 H55A 0.9300 . ?
C56 H56A 0.9600 . ?
C56 H56B 0.9600 . ?
C56 H56C 0.9600 . ?
C57 H57A 0.9600 . ?
C57 H57B 0.9600 . ?
C57 H57C 0.9600 . ?
C58 H58A 0.9300 . ?
C59 H59A 0.9600 . ?
C59 H59B 0.9600 . ?
C59 H59C 0.9600 . ?
C60 H60A 0.9600 . ?
C60 H60B 0.9600 . ?
C60 H60C 0.9600 . ?

loop_
_geom_torsion_atom_site_label_1
_geom_torsion_atom_site_label_2
_geom_torsion_atom_site_label_3
_geom_torsion_atom_site_label_4
_geom_torsion
_geom_torsion_site_symmetry_1
_geom_torsion_site_symmetry_2
_geom_torsion_site_symmetry_3
_geom_torsion_site_symmetry_4
_geom_torsion_publ_flag
C2 N1 C1 N2 -1.8(7) . . . . ?
C19 N1 C1 N2 178.0(6) 2 . . . ?
C3 N2 C1 N1 2.1(8) . . . . ?
C4 N2 C1 N1 175.8(6) . . . . ?
C1 N1 C2 C3 0.8(7) . . . . ?
C19 N1 C2 C3 -179.0(6) 2 . . . ?
N1 C2 C3 N2 0.5(7) . . . . ?
C1 N2 C3 C2 -1.7(7) . . . . ?
C4 N2 C3 C2 -175.0(6) . . . . ?
C8 N3 C4 C5 -1.0(11) . . . . ?
C8 N3 C4 N2 177.8(6) . . . . ?
C1 N2 C4 N3 -154.1(6) . . . . ?
C3 N2 C4 N3 18.4(9) . . . . ?
C1 N2 C4 C5 24.8(11) . . . . ?
C3 N2 C4 C5 -162.7(7) . . . . ?
N3 C4 C5 C6 1.0(12) . . . . ?
N2 C4 C5 C6 -177.8(7) . . . . ?
C4 C5 C6 C7 -0.1(13) . . . . ?
C5 C6 C7 C8 -0.6(13) . . . . ?
C4 N3 C8 C7 0.2(11) . . . . ?
C4 N3 C8 N4 -179.1(6) . . . . ?
C6 C7 C8 N3 0.6(12) . . . . ?
C6 C7 C8 N4 179.8(7) . . . . ?
C9 N4 C8 N3 -16.3(9) . . . . ?
C10 N4 C8 N3 164.9(6) . . . . ?
C9 N4 C8 C7 164.4(7) . . . . ?
C10 N4 C8 C7 -14.4(11) . . . . ?
C11 N5 C9 N4 -0.5(7) . . . . ?
C12 N5 C9 N4 179.6(6) . . . . ?
C10 N4 C9 N5 0.6(7) . . . . ?
C8 N4 C9 N5 -178.4(6) . . . . ?
C9 N4 C10 C11 -0.5(8) . . . . ?
C8 N4 C10 C11 178.4(6) . . . . ?
N4 C10 C11 N5 0.2(8) . . . . ?
C9 N5 C11 C10 0.2(8) . . . . ?
C12 N5 C11 C10 -179.9(6) . . . . ?
C9 N5 C12 C13 78.4(8) . . . . ?
C11 N5 C12 C13 -101.5(8) . . . . ?
N5 C12 C13 C14 46.5(8) . . . . ?
N5 C12 C13 C18 -134.3(6) . . . . ?
C18 C13 C14 C15 -0.8(9) . . . . ?
C12 C13 C14 C15 178.4(6) . . . . ?
C13 C14 C15 C16 0.3(9) . . . . ?
C14 C15 C16 C17 0.2(9) . . . . ?
C14 C15 C16 C19 179.5(6) . . . . ?
C15 C16 C17 C18 -0.4(9) . . . . ?
C19 C16 C17 C18 -179.6(6) . . . . ?
C16 C17 C18 C13 -0.1(10) . . . . ?
C14 C13 C18 C17 0.7(9) . . . . ?
C12 C13 C18 C17 -178.5(6) . . . . ?
C15 C16 C19 N1 -97.5(7) . . . 2 ?
C17 C16 C19 N1 81.8(7) . . . 2 ?
Eu1 O1 C20 O2 -1.7(6) . . . . ?
Eu1 O1 C20 C21 175.1(4) . . . . ?
Eu2 O2 C20 O1 -157.6(7) . . . . ?
Eu1 O2 C20 O1 1.6(6) . . . . ?
Eu2 O2 C20 C21 25.7(12) . . . . ?
Eu1 O2 C20 C21 -175.1(5) . . . . ?
Eu2 O2 C20 Eu1 -159.2(10) . . . . ?
O1 C20 C21 C26 60.5(8) . . . . ?
O2 C20 C21 C26 -122.7(6) . . . . ?
O1 C20 C21 C22 -116.9(6) . . . . ?
O2 C20 C21 C22 59.9(7) . . . . ?
C26 C21 C22 C23 -0.7(8) . . . . ?
C20 C21 C22 C23 176.8(5) . . . . ?
C21 C22 C23 C24 1.8(9) . . . . ?
C21 C22 C23 Cl1 -179.1(4) . . . . ?
C22 C23 C24 C25 -1.6(9) . . . . ?
Cl1 C23 C24 C25 179.4(4) . . . . ?
C22 C23 C24 C27 174.8(5) . . . . ?
Cl1 C23 C24 C27 -4.2(9) . . . . ?
C23 C24 C25 C26 0.3(9) . . . . ?
C27 C24 C25 C26 -176.4(5) . . . . ?
C22 C21 C26 C25 -0.6(9) . . . . ?
C20 C21 C26 C25 -178.0(5) . . . . ?
C22 C21 C26 Cl2 -176.7(4) . . . . ?
C20 C21 C26 Cl2 5.9(8) . . . . ?
C24 C25 C26 C21 0.7(9) . . . . ?
C24 C25 C26 Cl2 177.0(5) . . . . ?
Eu2 O3 C27 O4 -2.3(6) 2_655 . . . ?
Eu2 O3 C27 C24 179.2(5) 2_655 . . . ?
Eu2 O4 C27 O3 2.4(6) 2_655 . . . ?
Eu2 O4 C27 C24 -179.1(4) 2_655 . . . ?
C25 C24 C27 O3 -177.8(5) . . . . ?
C23 C24 C27 O3 5.8(9) . . . . ?
C25 C24 C27 O4 3.6(8) . . . . ?
C23 C24 C27 O4 -172.8(5) . . . . ?
Eu2 O8 C28 O7 -6.5(10) . . . . ?
Eu2 O8 C28 C29 170.2(4) . . . . ?
Eu1 O7 C28 O8 26.2(9) . . . . ?
Eu1 O7 C28 C29 -150.5(4) . . . . ?
O8 C28 C29 C31 -102.4(6) . . . 2_556 ?
O7 C28 C29 C31 74.7(7) . . . 2_556 ?
O8 C28 C29 C30 75.5(7) . . . . ?
O7 C28 C29 C30 -107.4(7) . . . . ?
C31 C29 C30 C31 0.4(10) 2_556 . . . ?
C28 C29 C30 C31 -177.5(6) . . . . ?
C31 C29 C30 Cl3 -179.2(5) 2_556 . . . ?
C28 C29 C30 Cl3 2.9(8) . . . . ?
C29 C30 C31 C29 -0.4(10) . . . 2_556 ?
Cl3 C30 C31 C29 179.2(5) . . . 2_556 ?
Eu2 O5 C32 O6 -40.3(11) . . . . ?
Eu2 O5 C32 C33 143.2(5) . . . . ?
O5 C32 C33 C34 66.6(9) . . . . ?
O6 C32 C33 C34 -110.3(8) . . . . ?
O5 C32 C33 C35 -116.3(8) . . . 2 ?
O6 C32 C33 C35 66.7(9) . . . 2 ?
C35 C33 C34 C35 -0.2(11) 2 . . . ?
C32 C33 C34 C35 176.9(6) . . . . ?
C33 C34 C35 C33 0.2(11) . . . 2 ?
C33 C34 C35 Cl4 -178.2(5) . . . . ?
Eu1 O10 C36 O9 18.1(11) . . . . ?
Eu1 O10 C36 C38 -163.6(4) . . . . ?
Eu2 O9 C36 O10 -17.0(12) . . . . ?
Eu2 O9 C36 C38 164.6(4) . . . . ?
C39 C37 C38 C39 -1.9(14) 2_665 . . . ?
C39 C37 C38 C36 179.1(8) 2_665 . . . ?
O10 C36 C38 C39 47.8(10) . . . . ?
O9 C36 C38 C39 -133.6(8) . . . . ?
O10 C36 C38 C37 -133.3(8) . . . . ?
O9 C36 C38 C37 45.3(10) . . . . ?
C37 C38 C39 C37 2.0(15) . . . 2_665 ?
C36 C38 C39 C37 -179.1(8) . . . 2_665 ?
C37 C38 C39 Cl5 -177.6(7) . . . . ?
C36 C38 C39 Cl5 1.4(11) . . . . ?
Eu1 O12 C40 O11 1.7(6) . . . . ?
Eu1 O12 C40 C41 -179.3(5) . . . . ?
Eu1 O11 C40 O12 -1.7(6) . . . . ?
Eu1 O11 C40 C41 179.3(4) . . . . ?
O12 C40 C41 C46 167.3(6) . . . . ?
O11 C40 C41 C46 -13.7(8) . . . . ?
O12 C40 C41 C42 -14.2(9) . . . . ?
O11 C40 C41 C42 164.8(6) . . . . ?
C46 C41 C42 C43 3.2(9) . . . . ?
C40 C41 C42 C43 -175.3(5) . . . . ?
C46 C41 C42 Cl6 -179.8(5) . . . . ?
C40 C41 C42 Cl6 1.7(9) . . . . ?
C41 C42 C43 C44 -3.6(9) . . . . ?
Cl6 C42 C43 C44 179.1(5) . . . . ?
C42 C43 C44 C45 0.8(9) . . . . ?
C42 C43 C44 C47 -177.6(5) . . . . ?
C43 C44 C45 C46 2.4(9) . . . . ?
C47 C44 C45 C46 -179.2(6) . . . . ?
C43 C44 C45 Cl7 179.1(5) . . . . ?
C47 C44 C45 Cl7 -2.6(8) . . . . ?
C44 C45 C46 C41 -2.9(9) . . . . ?
Cl7 C45 C46 C41 -179.6(5) . . . . ?
C42 C41 C46 C45 0.0(9) . . . . ?
C40 C41 C46 C45 178.7(5) . . . . ?
Eu2 O14 C47 O13 4.6(6) 2_566 . . . ?
Eu2 O14 C47 C44 -173.3(5) 2_566 . . . ?
Eu1 O13 C47 O14 138.1(8) 2_566 . . . ?
Eu2 O13 C47 O14 -4.4(6) 2_566 . . . ?
Eu1 O13 C47 C44 -44.1(13) 2_566 . . . ?
Eu2 O13 C47 C44 173.5(5) 2_566 . . . ?
Eu1 O13 C47 Eu2 142.5(10) 2_566 . . 2_566 ?
C45 C44 C47 O14 -53.8(8) . . . . ?
C43 C44 C47 O14 124.6(7) . . . . ?
C45 C44 C47 O13 128.3(6) . . . . ?
C43 C44 C47 O13 -53.3(8) . . . . ?
Eu1 O15 C48 O16 45.7(9) . . . . ?
Eu1 O15 C48 C49 -132.9(5) . . . . ?
O16 C48 C49 C51 -146.7(6) . . . 2_656 ?
O15 C48 C49 C51 32.0(8) . . . 2_656 ?
O16 C48 C49 C50 29.6(9) . . . . ?
O15 C48 C49 C50 -151.7(6) . . . . ?
C51 C49 C50 C51 0.0(9) 2_656 . . . ?
C48 C49 C50 C51 -176.3(5) . . . . ?
C51 C49 C50 Cl8 -178.8(4) 2_656 . . . ?
C48 C49 C50 Cl8 4.9(9) . . . . ?
C49 C50 C51 C49 0.0(10) . . . 2_656 ?
Cl8 C50 C51 C49 178.9(5) . . . 2_656 ?
C54 N6 C52 O17 176.9(19) . . . . ?
C53 N6 C52 O17 21(3) . . . . ?
C57 N7 C55 O18 142(2) . . . . ?
C56 N7 C55 O18 -18(3) . . . . ?
C59 N8 C58 O19 5(4) . . . . ?
C60 N8 C58 O19 173(3) . . . . ?
